data_2218765
loop_
_publ_author_name
'Gotoh, Kazuma'
'Nagoshi, Hirokazu'
'Ishida, Hiroyuki'

_publ_section_title
;
 Redetermination of pyridine-4-carbonitrile--chloranilic acid (1/1) at
 180 K
;
_journal_coeditor_code LH2639
_journal_issue 7
_journal_name_full 'Acta Crystallographica Section E'
_journal_page_first o1260
_journal_paper_doi 10.1107/S1600536808017182
_journal_volume 64
_journal_year 2008
_chemical_formula_iupac 'C6 H4 N2, C6 H2 Cl2 O4'
_chemical_formula_moiety 'C6 H4 N2, C6 H2 Cl2 O4'
_chemical_formula_sum 'C12 H6 Cl2 N2 O4'
_chemical_formula_weight 313.10
_chemical_name_systematic
;
pyridine-4-carbonitrile--chloranilic acid (1/1)
;
_space_group_IT_number 14
_symmetry_cell_setting monoclinic
_symmetry_space_group_name_Hall '-P 2yn'
_symmetry_space_group_name_H-M 'P 1 21/n 1'
_atom_sites_solution_hydrogens geom
_atom_sites_solution_primary direct
_atom_sites_solution_secondary difmap
_cell_angle_alpha 90.0000
_cell_angle_beta 93.0474(18)
_cell_angle_gamma 90.0000
_cell_formula_units_Z 4
_cell_length_a 14.9327(8)
_cell_length_b 4.9301(3)
_cell_length_c 17.0355(10)
_cell_measurement_reflns_used 7762
_cell_measurement_temperature 180(2)
_cell_measurement_theta_max 30.0
_cell_measurement_theta_min 3.0
_cell_volume 1252.37(13)
_computing_cell_refinement 'PROCESS-AUTO (Rigaku/MSC, 2004)'
_computing_data_collection 'PROCESS-AUTO (Rigaku/MSC, 2004)'
_computing_data_reduction 'CrystalStructure (Rigaku/MSC, 2004)'
_computing_molecular_graphics 'ORTEP-3 (Farrugia, 1997)'
_computing_publication_material 'CrystalStructure (Rigaku/MSC, 2004) and PLATON (Spek, 2003)'
_computing_structure_refinement 'SHELXL97 (Sheldrick, 2008)'
_computing_structure_solution 'SHELXS97 (Sheldrick, 2008)'
_diffrn_detector_area_resol_mean 10.00
_diffrn_measured_fraction_theta_full 0.982
_diffrn_measured_fraction_theta_max 0.982
_diffrn_measurement_device_type 'Rigaku R-AXIS RAPIDII'
_diffrn_measurement_method \w
_diffrn_radiation_type 'Mo K\a'
_diffrn_radiation_wavelength 0.71075
_diffrn_reflns_av_R_equivalents 0.076
_diffrn_reflns_limit_h_max 20
_diffrn_reflns_limit_h_min -20
_diffrn_reflns_limit_k_max 6
_diffrn_reflns_limit_k_min -6
_diffrn_reflns_limit_l_max 22
_diffrn_reflns_limit_l_min -23
_diffrn_reflns_number 11539
_diffrn_reflns_theta_full 29.96
_diffrn_reflns_theta_max 29.96
_exptl_absorpt_coefficient_mu 0.532
_exptl_absorpt_correction_T_max 0.958
_exptl_absorpt_correction_T_min 0.900
_exptl_absorpt_correction_type numerical
_exptl_absorpt_process_details '(<i>ABSCOR</i>; Higashi, 1995)'
_exptl_crystal_colour brown
_exptl_crystal_density_diffrn 1.660
_exptl_crystal_density_method 'not measured'
_exptl_crystal_description needle
_exptl_crystal_F_000 632.00
_exptl_crystal_size_max 0.18
_exptl_crystal_size_mid 0.18
_exptl_crystal_size_min 0.08
_refine_diff_density_max 0.433
_refine_diff_density_min -0.726
_refine_ls_extinction_method none
_refine_ls_goodness_of_fit_ref 1.067
_refine_ls_hydrogen_treatment mixed
_refine_ls_number_parameters 192
_refine_ls_number_reflns 3567
_refine_ls_number_restraints 0
_refine_ls_restrained_S_all 1.067
_refine_ls_R_factor_all 0.0963
_refine_ls_R_factor_gt 0.0577
_refine_ls_shift/su_max 0.001
_refine_ls_shift/su_mean 0.000
_refine_ls_structure_factor_coef Fsqd
_refine_ls_weighting_details 'w = 1/[\s^2^(Fo^2^)+(0.0805P)^2^] where P=(Fo^2^+2Fc^2^)/3'
_refine_ls_weighting_scheme calc
_refine_ls_wR_factor_gt 0.1516
_refine_ls_wR_factor_ref 0.1765
_reflns_number_gt 2165
_reflns_number_total 3567
_reflns_threshold_expression I>2\s(I)
_cod_data_source_file lh2639.cif
_cod_data_source_block I
_cod_original_sg_symbol_H-M 'P 21/n'
_cod_database_code 2218765
_cod_database_fobs_code 2218765

loop_
_symmetry_equiv_pos_site_id
_symmetry_equiv_pos_as_xyz
1 +X,+Y,+Z
2 1/2-X,1/2+Y,1/2-Z
3 -X,-Y,-Z
4 1/2+X,1/2-Y,1/2+Z

loop_
_atom_site_type_symbol
_atom_site_label
_atom_site_fract_x
_atom_site_fract_y
_atom_site_fract_z
_atom_site_U_iso_or_equiv
_atom_site_adp_type
_atom_site_calc_flag
_atom_site_refinement_flags
_atom_site_occupancy
Cl Cl1 0.72657(5) 1.21818(15) 0.67956(4) 0.0293(2) Uani d . 1
Cl Cl2 0.72206(5) 0.30951(15) 0.41510(4) 0.0317(2) Uani d . 1
O O1 0.57647(13) 1.0461(5) 0.56722(13) 0.0341(5) Uani d . 1
O O2 0.87571(13) 0.8329(4) 0.64426(13) 0.0303(5) Uani d . 1
H H2 0.914(7) 0.62(2) 0.647(5) 0.036 Uiso d P 0.54(17)
O O3 0.87474(13) 0.4764(5) 0.52519(13) 0.0343(5) Uani d . 1
O O4 0.57459(14) 0.6729(5) 0.45427(14) 0.0316(5) Uani d . 1
H H4 0.540(3) 0.781(8) 0.466(2) 0.048(13) Uiso d . 1
N N1 0.97525(16) 0.4095(6) 0.67823(15) 0.0303(6) Uani d . 1
H H1 0.944(9) 0.53(3) 0.658(6) 0.036 Uiso d P 0.46(17)
N N2 1.18662(18) -0.3815(6) 0.78927(17) 0.0370(6) Uani d . 1
C C1 0.64869(18) 0.9233(6) 0.56045(16) 0.0256(6) Uani d . 1
C C2 0.72824(18) 0.9664(6) 0.60781(16) 0.0249(6) Uani d . 1
C C3 0.80477(18) 0.8142(6) 0.60089(17) 0.0248(6) Uani d . 1
C C4 0.80495(18) 0.5996(6) 0.53513(17) 0.0254(6) Uani d . 1
C C5 0.72339(19) 0.5549(6) 0.48720(16) 0.0266(6) Uani d . 1
C C6 0.65029(18) 0.7065(6) 0.49777(17) 0.0244(6) Uani d . 1
C C7 0.9672(2) 0.3253(7) 0.7517(2) 0.0354(7) Uani d . 1
H H7 0.9239 0.4070 0.7831 0.043 Uiso calc R 1
C C8 1.0209(2) 0.1210(7) 0.78260(18) 0.0333(7) Uani d . 1
H H8 1.0152 0.0599 0.8350 0.040 Uiso calc R 1
C C9 1.08368(18) 0.0063(6) 0.73566(17) 0.0275(6) Uani d . 1
C C10 1.0914(2) 0.0969(7) 0.65940(19) 0.0372(8) Uani d . 1
H H10 1.1348 0.0208 0.6271 0.045 Uiso calc R 1
C C11 1.0349(2) 0.2994(7) 0.6313(2) 0.0355(7) Uani d . 1
H H11 1.0382 0.3613 0.5787 0.043 Uiso calc R 1
C C12 1.1423(2) -0.2083(6) 0.76598(19) 0.0310(7) Uani d . 1

loop_
_atom_site_aniso_label
_atom_site_aniso_U_11
_atom_site_aniso_U_22
_atom_site_aniso_U_33
_atom_site_aniso_U_12
_atom_site_aniso_U_13
_atom_site_aniso_U_23
Cl1 0.0338(4) 0.0282(4) 0.0255(4) -0.0001(3) -0.0033(3) -0.0035(3)
Cl2 0.0369(4) 0.0322(4) 0.0257(4) 0.0089(3) -0.0017(3) -0.0053(3)
O1 0.0287(10) 0.0399(12) 0.0328(12) 0.0106(10) -0.0062(9) -0.0093(10)
O2 0.0283(10) 0.0288(11) 0.0327(12) 0.0020(9) -0.0080(9) 0.0018(9)
O3 0.0287(10) 0.0407(13) 0.0333(12) 0.0107(9) -0.0004(9) 0.0012(10)
O4 0.0242(10) 0.0364(12) 0.0335(12) 0.0074(9) -0.0062(9) -0.0105(10)
N1 0.0276(13) 0.0333(14) 0.0292(14) 0.0032(11) -0.0055(10) 0.0018(12)
N2 0.0375(14) 0.0337(14) 0.0398(16) 0.0036(12) 0.0012(12) 0.0039(13)
C1 0.0263(13) 0.0280(14) 0.0223(14) 0.0038(12) 0.0001(11) 0.0014(12)
C2 0.0272(13) 0.0264(14) 0.0208(13) 0.0010(12) -0.0011(10) -0.0012(11)
C3 0.0212(13) 0.0289(15) 0.0239(14) -0.0010(11) -0.0030(10) 0.0045(12)
C4 0.0285(14) 0.0241(13) 0.0237(14) 0.0044(11) 0.0004(11) 0.0062(12)
C5 0.0305(14) 0.0282(14) 0.0209(14) 0.0022(12) -0.0004(11) -0.0027(12)
C6 0.0254(14) 0.0239(14) 0.0233(14) 0.0020(11) -0.0039(11) -0.0003(11)
C7 0.0345(16) 0.0420(19) 0.0294(16) 0.0084(14) -0.0018(13) -0.0026(14)
C8 0.0388(16) 0.0361(16) 0.0245(15) 0.0075(14) -0.0023(12) 0.0051(14)
C9 0.0264(13) 0.0268(14) 0.0286(15) -0.0002(12) -0.0060(11) 0.0001(12)
C10 0.0332(16) 0.0460(19) 0.0323(17) 0.0089(15) 0.0016(13) 0.0056(15)
C11 0.0319(16) 0.0425(19) 0.0321(17) 0.0059(14) 0.0006(13) 0.0106(14)
C12 0.0327(15) 0.0289(15) 0.0309(17) -0.0018(13) -0.0030(13) 0.0011(13)

loop_
_atom_type_symbol
_atom_type_description
_atom_type_scat_dispersion_real
_atom_type_scat_dispersion_imag
_atom_type_scat_source
C C 0.0033 0.0016 'International Tables Vol C Tables 4.2.6.8 and 6.1.1.4'
H H 0.0000 0.0000 'International Tables Vol C Tables 4.2.6.8 and 6.1.1.4'
N N 0.0061 0.0033 'International Tables Vol C Tables 4.2.6.8 and 6.1.1.4'
Cl Cl 0.1484 0.1585 'International Tables Vol C Tables 4.2.6.8 and 6.1.1.4'
O O 0.0106 0.0060 'International Tables Vol C Tables 4.2.6.8 and 6.1.1.4'

loop_
_geom_angle_atom_site_label_1
_geom_angle_atom_site_label_2
_geom_angle_atom_site_label_3
_geom_angle
C3 O2 H2 110(4)
C6 O4 H4 110(3)
C7 N1 C11 122.0(3)
C7 N1 H2 119(3)
C11 N1 H2 119(3)
C7 N1 H1 123(6)
C11 N1 H1 115(6)
O1 C1 C2 125.3(3)
O1 C1 C6 117.0(2)
C2 C1 C6 117.7(2)
C3 C2 C1 123.0(3)
C3 C2 Cl1 119.4(2)
C1 C2 Cl1 117.6(2)
O2 C3 C2 125.8(3)
O2 C3 C4 116.2(2)
C2 C3 C4 118.0(2)
O3 C4 C5 122.9(3)
O3 C4 C3 118.4(2)
C5 C4 C3 118.7(2)
C6 C5 C4 120.4(3)
C6 C5 Cl2 120.5(2)
C4 C5 Cl2 119.1(2)
O4 C6 C5 122.0(3)
O4 C6 C1 115.9(2)
C5 C6 C1 122.1(2)
N1 C7 C8 120.6(3)
N1 C7 H7 119.7
C8 C7 H7 119.7
C7 C8 C9 118.5(3)
C7 C8 H8 120.7
C9 C8 H8 120.7
C10 C9 C8 120.2(3)
C10 C9 C12 119.4(3)
C8 C9 C12 120.4(3)
C11 C10 C9 118.7(3)
C11 C10 H10 120.6
C9 C10 H10 120.6
N1 C11 C10 120.0(3)
N1 C11 H11 120.0
C10 C11 H11 120.0
N2 C12 C9 178.2(3)

loop_
_geom_bond_atom_site_label_1
_geom_bond_atom_site_label_2
_geom_bond_distance
Cl1 C2 1.743(3)
Cl2 C5 1.723(3)
O1 C1 1.247(3)
O2 C3 1.262(3)
O2 H2 1.20(14)
O3 C4 1.226(3)
O4 C6 1.329(3)
O4 H4 0.77(4)
N1 C7 1.330(4)
N1 C11 1.343(4)
N1 H1 0.83(17)
N2 C12 1.138(4)
C1 C2 1.416(4)
C1 C6 1.512(4)
C2 C3 1.377(4)
C3 C4 1.541(4)
C4 C5 1.447(4)
C5 C6 1.343(4)
C7 C8 1.375(4)
C7 H7 0.9500
C8 C9 1.384(4)
C8 H8 0.9500
C9 C10 1.384(4)
C9 C12 1.451(4)
C10 C11 1.376(4)
C10 H10 0.9500
C11 H11 0.9500

loop_
_geom_hbond_atom_site_label_D
_geom_hbond_atom_site_label_H
_geom_hbond_atom_site_label_A
_geom_hbond_site_symmetry_A
_geom_hbond_distance_DH
_geom_hbond_distance_HA
_geom_hbond_distance_DA
_geom_hbond_angle_DHA
_geom_hbond_publ_flag
O2 H2 N1 . 1.20(10) 1.47(10) 2.610(3) 158(7) y
O4 H4 O1 . 0.78(4) 2.21(4) 2.661(3) 118(4) y
O4 H4 O1 3_676 0.78(4) 1.99(4) 2.656(3) 144(4) y
N1 H1 O2 . 0.83(12) 1.80(13) 2.610(3) 163(10) y
N1 H1 O3 . 0.83(12) 2.45(10) 2.957(3) 120(9) y
C7 H7 Cl1 2_646 0.95 2.82 3.722(3) 159 y
C8 H8 O4 4_555 0.95 2.46 3.324(4) 151 y
C10 H10 Cl2 3_756 0.95 2.81 3.710(3) 158 y
C11 H11 O3 3_766 0.95 2.39 3.245(4) 150 y

loop_
_geom_torsion_atom_site_label_1
_geom_torsion_atom_site_label_2
_geom_torsion_atom_site_label_3
_geom_torsion_atom_site_label_4
_geom_torsion
O1 C1 C2 C3 176.1(3)
C6 C1 C2 C3 -2.4(4)
O1 C1 C2 Cl1 -2.0(4)
C6 C1 C2 Cl1 179.5(2)
C1 C2 C3 O2 -175.7(3)
Cl1 C2 C3 O2 2.4(4)
C1 C2 C3 C4 3.8(4)
Cl1 C2 C3 C4 -178.1(2)
O2 C3 C4 O3 -5.3(4)
C2 C3 C4 O3 175.1(3)
O2 C3 C4 C5 175.5(3)
C2 C3 C4 C5 -4.1(4)
O3 C4 C5 C6 -176.2(3)
C3 C4 C5 C6 3.0(4)
O3 C4 C5 Cl2 2.5(4)
C3 C4 C5 Cl2 -178.4(2)
C4 C5 C6 O4 179.3(3)
Cl2 C5 C6 O4 0.6(4)
C4 C5 C6 C1 -1.5(5)
Cl2 C5 C6 C1 179.9(2)
O1 C1 C6 O4 1.7(4)
C2 C1 C6 O4 -179.7(3)
O1 C1 C6 C5 -177.5(3)
C2 C1 C6 C5 1.1(4)
C11 N1 C7 C8 0.5(5)
N1 C7 C8 C9 0.3(5)
C7 C8 C9 C10 -0.1(5)
C7 C8 C9 C12 179.5(3)
C8 C9 C10 C11 -0.8(5)
C12 C9 C10 C11 179.6(3)
C7 N1 C11 C10 -1.4(5)
C9 C10 C11 N1 1.5(5)
